data_4075020
loop_
_publ_author_name
'Leung, Wing-Por'
'Wong, Kam-Wing'
'Wang, Zhong-Xia'
'Mak, Thomas C. W.'

_publ_section_title
;
 Synthesis and Structures of Novel Low-Valent Group 14
 1,3-Dimetallacyclobutanes
;
_journal_issue 8
_journal_name_full Organometallics
_journal_page_first 2037
_journal_paper_doi 10.1021/om051096e
_journal_volume 25
_journal_year 2006
_chemical_formula_sum 'C30 H54 N4 P2 Si2 Sn2'
_chemical_formula_weight 826.27
_chemical_name_systematic
; 
 ? 
;
_space_group_IT_number 61
_symmetry_cell_setting orthorhombic
_symmetry_space_group_name_Hall '-P 2ac 2ab'
_symmetry_space_group_name_H-M 'P b c a'
_atom_sites_solution_hydrogens geom
_atom_sites_solution_primary direct
_atom_sites_solution_secondary difmap
_audit_creation_method SHELXL-97
_cell_angle_alpha 90.00
_cell_angle_beta 90.00
_cell_angle_gamma 90.00
_cell_formula_units_Z 8
_cell_length_a 13.4117(5)
_cell_length_b 18.2367(7)
_cell_length_c 31.5142(12)
_cell_measurement_temperature 293(2)
_cell_volume 7707.9(5)
_computing_cell_refinement 'BRUKER SMART CCD DIFFRACTOMETER'
_computing_data_collection 'BRUKER SMART CCD DIFFRACTOMETER'
_computing_data_reduction 'BRUKER SMART CCD DIFFRACTOMETER'
_computing_molecular_graphics 'SIEMENS SHELXTL'
_computing_publication_material 'SIEMENS SHELXTL'
_computing_structure_refinement 'SHELXL-97 (Sheldrick, 1997)'
_computing_structure_solution 'SHELXS-97 (Sheldrick, 1990)'
_diffrn_ambient_temperature 293(2)
_diffrn_measured_fraction_theta_full 0.996
_diffrn_measured_fraction_theta_max 0.996
_diffrn_measurement_device_type 'BRUKER SMART CCD DIFFRACTOMETER'
_diffrn_measurement_method 'OMEGA SCAN'
_diffrn_radiation_monochromator graphite
_diffrn_radiation_source 'fine-focus sealed tube'
_diffrn_radiation_type MoK\a
_diffrn_radiation_wavelength 0.71073
_diffrn_reflns_av_R_equivalents 0.0545
_diffrn_reflns_av_sigmaI/netI 0.0428
_diffrn_reflns_limit_h_max 18
_diffrn_reflns_limit_h_min -17
_diffrn_reflns_limit_k_max 24
_diffrn_reflns_limit_k_min -24
_diffrn_reflns_limit_l_max 42
_diffrn_reflns_limit_l_min -28
_diffrn_reflns_number 52411
_diffrn_reflns_theta_full 28.71
_diffrn_reflns_theta_max 28.71
_diffrn_reflns_theta_min 1.29
_exptl_absorpt_coefficient_mu 1.465
_exptl_absorpt_correction_T_max 1.0000
_exptl_absorpt_correction_T_min 0.704522
_exptl_absorpt_correction_type SADABS
_exptl_crystal_colour ORANGE
_exptl_crystal_density_diffrn 1.424
_exptl_crystal_density_method 'not measured'
_exptl_crystal_description BLOCK
_exptl_crystal_F_000 3360
_exptl_crystal_size_max 0.40
_exptl_crystal_size_mid 0.30
_exptl_crystal_size_min 0.20
_refine_diff_density_max 1.122
_refine_diff_density_min -0.505
_refine_diff_density_rms 0.120
_refine_ls_extinction_method none
_refine_ls_goodness_of_fit_ref 1.012
_refine_ls_hydrogen_treatment mixed
_refine_ls_matrix_type full
_refine_ls_number_parameters 361
_refine_ls_number_reflns 9946
_refine_ls_number_restraints 0
_refine_ls_restrained_S_all 1.012
_refine_ls_R_factor_all 0.0711
_refine_ls_R_factor_gt 0.0375
_refine_ls_shift/su_max 0.002
_refine_ls_shift/su_mean 0.000
_refine_ls_structure_factor_coef Fsqd
_refine_ls_weighting_details 'calc w=1/[\s^2^(Fo^2^)+(0.0544P)^2^+0.0000P] where P=(Fo^2^+2Fc^2^)/3'
_refine_ls_weighting_scheme calc
_refine_ls_wR_factor_gt 0.0844
_refine_ls_wR_factor_ref 0.1028
_reflns_number_gt 6813
_reflns_number_total 9946
_reflns_threshold_expression >2sigma(I)
_cod_data_source_file om051096esi20051228_020038.cif
_cod_data_source_block wkw82
_cod_depositor_comments
;
The following automatic conversions were performed:

'_symmetry_cell_setting' value 'ORTHORHOMBIC' changed to
'orthorhombic' according to
/home/saulius/struct/CIF-dictionaries/cif_core.dic dictionary named
'cif_core.dic' version 2.4.1 from 2010-06-29.

Automatic conversion script
Id: cif_fix_values 1715 2011-07-08 13:25:40Z adriana 
;
_cod_original_sg_symbol_H-M Pbca
_cod_database_code 4075020

loop_
_symmetry_equiv_pos_as_xyz
'x, y, z'
'-x+1/2, -y, z+1/2'
'-x, y+1/2, -z+1/2'
'x+1/2, -y+1/2, -z'
'-x, -y, -z'
'x-1/2, y, -z-1/2'
'x, -y-1/2, z-1/2'
'-x-1/2, y-1/2, z'

loop_
_atom_site_label
_atom_site_type_symbol
_atom_site_fract_x
_atom_site_fract_y
_atom_site_fract_z
_atom_site_U_iso_or_equiv
_atom_site_adp_type
_atom_site_occupancy
_atom_site_symmetry_multiplicity
_atom_site_calc_flag
_atom_site_refinement_flags
Sn1 Sn 0.384044(18) 0.323388(14) 0.325220(8) 0.03535(8) Uani 1 1 d .
Sn2 Sn 0.549071(18) 0.287431(14) 0.399209(8) 0.03436(8) Uani 1 1 d .
P1 P 0.34694(7) 0.33026(5) 0.43542(3) 0.0373(2) Uani 1 1 d .
P2 P 0.63428(7) 0.26862(5) 0.31033(3) 0.0315(2) Uani 1 1 d .
Si1 Si 0.38885(9) 0.16961(7) 0.46562(4) 0.0525(3) Uani 1 1 d .
Si2 Si 0.75486(8) 0.39816(7) 0.34955(4) 0.0483(3) Uani 1 1 d .
N1 N 0.4576(2) 0.44717(17) 0.33814(11) 0.0412(7) Uani 1 1 d .
N2 N 0.3911(2) 0.24996(17) 0.43868(10) 0.0402(7) Uani 1 1 d .
N3 N 0.3603(2) 0.18901(17) 0.33506(10) 0.0407(7) Uani 1 1 d .
N4 N 0.6673(2) 0.33311(15) 0.34136(10) 0.0358(7) Uani 1 1 d .
C1 C 0.4783(3) 0.5129(2) 0.32154(15) 0.0564(11) Uani 1 1 d .
H1A H 0.4957 0.5153 0.2930 0.068 Uiso 1 1 calc R
C2 C 0.4754(3) 0.5773(2) 0.34439(19) 0.0624(13) Uani 1 1 d .
H2A H 0.4927 0.6217 0.3319 0.075 Uiso 1 1 calc R
C3 C 0.4463(3) 0.5738(2) 0.38576(18) 0.0588(12) Uani 1 1 d .
H3A H 0.4424 0.6165 0.4018 0.071 Uiso 1 1 calc R
C4 C 0.4229(3) 0.5077(2) 0.40382(14) 0.0496(10) Uani 1 1 d .
H4A H 0.4026 0.5057 0.4320 0.059 Uiso 1 1 calc R
C5 C 0.4294(3) 0.4424(2) 0.37977(12) 0.0369(8) Uani 1 1 d .
C6 C 0.4123(3) 0.36725(19) 0.39236(11) 0.0339(8) Uani 1 1 d .
C7 C 0.3650(3) 0.3847(3) 0.48426(13) 0.0572(11) Uani 1 1 d .
H7A H 0.3394 0.4341 0.4787 0.069 Uiso 1 1 calc R
C8 C 0.4760(4) 0.3920(3) 0.49425(16) 0.0720(15) Uani 1 1 d .
H8A H 0.4844 0.4207 0.5195 0.108 Uiso 1 1 calc R
H8B H 0.5091 0.4158 0.4710 0.108 Uiso 1 1 calc R
H8C H 0.5042 0.3442 0.4985 0.108 Uiso 1 1 calc R
C9 C 0.3070(5) 0.3541(4) 0.52251(16) 0.097(2) Uani 1 1 d .
H9A H 0.3186 0.3846 0.5468 0.146 Uiso 1 1 calc R
H9B H 0.3292 0.3051 0.5285 0.146 Uiso 1 1 calc R
H9C H 0.2370 0.3535 0.5161 0.146 Uiso 1 1 calc R
C10 C 0.2113(3) 0.3341(2) 0.42785(14) 0.0499(10) Uani 1 1 d .
H10A H 0.1808 0.3209 0.4551 0.060 Uiso 1 1 calc R
C11 C 0.1772(4) 0.4111(3) 0.4175(2) 0.098(2) Uani 1 1 d .
H11A H 0.1062 0.4115 0.4139 0.147 Uiso 1 1 calc R
H11B H 0.2088 0.4272 0.3918 0.147 Uiso 1 1 calc R
H11C H 0.1951 0.4434 0.4404 0.147 Uiso 1 1 calc R
C12 C 0.1746(3) 0.2789(3) 0.39545(16) 0.0678(14) Uani 1 1 d .
H12A H 0.1035 0.2829 0.3927 0.102 Uiso 1 1 calc R
H12B H 0.1917 0.2303 0.4046 0.102 Uiso 1 1 calc R
H12C H 0.2054 0.2886 0.3685 0.102 Uiso 1 1 calc R
C13 C 0.4648(6) 0.1745(4) 0.5150(2) 0.124(3) Uani 1 1 d .
H13A H 0.4362 0.2100 0.5339 0.186 Uiso 1 1 calc R
H13B H 0.5317 0.1887 0.5080 0.186 Uiso 1 1 calc R
H13C H 0.4655 0.1273 0.5285 0.186 Uiso 1 1 calc R
C14 C 0.2619(4) 0.1375(4) 0.4787(2) 0.117(3) Uani 1 1 d .
H14A H 0.2289 0.1736 0.4959 0.176 Uiso 1 1 calc R
H14B H 0.2660 0.0921 0.4941 0.176 Uiso 1 1 calc R
H14C H 0.2248 0.1300 0.4530 0.176 Uiso 1 1 calc R
C15 C 0.4516(5) 0.0985(3) 0.4328(2) 0.101(2) Uani 1 1 d .
H15A H 0.4169 0.0933 0.4063 0.152 Uiso 1 1 calc R
H15B H 0.4511 0.0526 0.4476 0.152 Uiso 1 1 calc R
H15C H 0.5193 0.1131 0.4274 0.152 Uiso 1 1 calc R
C16 C 0.2957(3) 0.1336(2) 0.33286(14) 0.0547(11) Uani 1 1 d .
H16A H 0.2300 0.1423 0.3408 0.066 Uiso 1 1 calc R
C17 C 0.3210(4) 0.0645(3) 0.31951(17) 0.0725(15) Uani 1 1 d .
H17A H 0.2740 0.0271 0.3183 0.087 Uiso 1 1 calc R
C18 C 0.4189(4) 0.0527(3) 0.30793(19) 0.0774(16) Uani 1 1 d .
H18A H 0.4388 0.0066 0.2984 0.093 Uiso 1 1 calc R
C19 C 0.4866(3) 0.1082(2) 0.31037(16) 0.0584(12) Uani 1 1 d .
H19A H 0.5525 0.0996 0.3026 0.070 Uiso 1 1 calc R
C20 C 0.4582(3) 0.17802(19) 0.32450(12) 0.0380(8) Uani 1 1 d .
C21 C 0.5165(2) 0.24417(18) 0.33049(11) 0.0309(7) Uani 1 1 d .
C22 C 0.6311(3) 0.2946(2) 0.25413(12) 0.0393(8) Uani 1 1 d .
H22A H 0.6999 0.3049 0.2456 0.047 Uiso 1 1 calc R
C23 C 0.5713(4) 0.3636(2) 0.24606(14) 0.0597(12) Uani 1 1 d .
H23A H 0.5725 0.3749 0.2163 0.090 Uiso 1 1 calc R
H23B H 0.5997 0.4035 0.2618 0.090 Uiso 1 1 calc R
H23C H 0.5036 0.3561 0.2550 0.090 Uiso 1 1 calc R
C24 C 0.5941(4) 0.2319(3) 0.22639(14) 0.0618(12) Uani 1 1 d .
H24A H 0.5935 0.2472 0.1973 0.093 Uiso 1 1 calc R
H24B H 0.5279 0.2184 0.2349 0.093 Uiso 1 1 calc R
H24C H 0.6377 0.1904 0.2296 0.093 Uiso 1 1 calc R
C25 C 0.7201(3) 0.1898(2) 0.31053(14) 0.0456(10) Uani 1 1 d .
H25A H 0.6891 0.1507 0.2938 0.055 Uiso 1 1 calc R
C26 C 0.8206(3) 0.2071(3) 0.29022(17) 0.0674(14) Uani 1 1 d .
H26A H 0.8620 0.1642 0.2909 0.101 Uiso 1 1 calc R
H26B H 0.8525 0.2459 0.3057 0.101 Uiso 1 1 calc R
H26C H 0.8106 0.2221 0.2613 0.101 Uiso 1 1 calc R
C27 C 0.7345(4) 0.1604(3) 0.35565(16) 0.0675(14) Uani 1 1 d .
H27A H 0.7788 0.1191 0.3550 0.101 Uiso 1 1 calc R
H27B H 0.6712 0.1455 0.3670 0.101 Uiso 1 1 calc R
H27C H 0.7623 0.1982 0.3732 0.101 Uiso 1 1 calc R
C28 C 0.7801(5) 0.4572(3) 0.30233(19) 0.094(2) Uani 1 1 d .
H28A H 0.8029 0.4273 0.2792 0.141 Uiso 1 1 calc R
H28B H 0.8304 0.4927 0.3093 0.141 Uiso 1 1 calc R
H28C H 0.7200 0.4821 0.2942 0.141 Uiso 1 1 calc R
C29 C 0.8789(4) 0.3615(4) 0.3667(2) 0.109(2) Uani 1 1 d .
H29A H 0.9056 0.3306 0.3448 0.164 Uiso 1 1 calc R
H29B H 0.8709 0.3334 0.3922 0.164 Uiso 1 1 calc R
H29C H 0.9237 0.4015 0.3718 0.164 Uiso 1 1 calc R
C30 C 0.7119(4) 0.4572(3) 0.39419(16) 0.0702(14) Uani 1 1 d .
H30A H 0.6481 0.4780 0.3873 0.105 Uiso 1 1 calc R
H30B H 0.7592 0.4959 0.3988 0.105 Uiso 1 1 calc R
H30C H 0.7061 0.4282 0.4195 0.105 Uiso 1 1 calc R

loop_
_atom_site_aniso_label
_atom_site_aniso_U_11
_atom_site_aniso_U_22
_atom_site_aniso_U_33
_atom_site_aniso_U_23
_atom_site_aniso_U_13
_atom_site_aniso_U_12
Sn1 0.03264(13) 0.03984(14) 0.03358(14) -0.00176(11) -0.00483(10) 0.00334(10)
Sn2 0.03171(13) 0.03860(14) 0.03276(13) 0.00257(11) -0.00378(10) -0.00111(10)
P1 0.0352(5) 0.0431(5) 0.0336(5) -0.0054(4) 0.0047(4) -0.0036(4)
P2 0.0273(4) 0.0325(4) 0.0349(5) 0.0013(4) 0.0020(4) 0.0009(3)
Si1 0.0519(7) 0.0575(7) 0.0481(7) 0.0192(6) -0.0059(5) -0.0117(6)
Si2 0.0403(6) 0.0514(7) 0.0532(7) -0.0018(6) -0.0020(5) -0.0162(5)
N1 0.0397(18) 0.0383(17) 0.0456(19) 0.0057(15) 0.0023(14) 0.0032(14)
N2 0.0381(17) 0.0442(18) 0.0382(17) 0.0042(14) 0.0038(13) -0.0050(14)
N3 0.0355(17) 0.0446(18) 0.0419(18) -0.0041(15) -0.0016(14) -0.0094(13)
N4 0.0326(16) 0.0378(16) 0.0369(16) -0.0009(13) -0.0016(13) -0.0043(12)
C1 0.054(3) 0.052(3) 0.063(3) 0.017(2) 0.007(2) 0.002(2)
C2 0.051(3) 0.040(2) 0.097(4) 0.020(3) 0.002(3) 0.0005(19)
C3 0.055(3) 0.032(2) 0.090(4) -0.001(2) -0.004(2) 0.0017(19)
C4 0.053(2) 0.041(2) 0.054(3) -0.009(2) 0.001(2) 0.0013(19)
C5 0.0312(19) 0.0363(19) 0.043(2) -0.0011(17) -0.0027(15) -0.0016(15)
C6 0.0359(18) 0.0321(18) 0.0338(19) -0.0039(15) 0.0017(15) -0.0002(15)
C7 0.068(3) 0.062(3) 0.042(2) -0.015(2) 0.008(2) -0.007(2)
C8 0.081(4) 0.084(4) 0.050(3) -0.018(3) -0.006(2) -0.021(3)
C9 0.122(5) 0.126(5) 0.043(3) -0.020(3) 0.028(3) -0.023(4)
C10 0.038(2) 0.057(3) 0.055(3) -0.004(2) 0.0117(19) 0.0021(18)
C11 0.057(3) 0.076(4) 0.162(6) -0.003(4) -0.004(4) 0.015(3)
C12 0.036(2) 0.090(4) 0.078(4) -0.010(3) -0.003(2) -0.005(2)
C13 0.150(7) 0.130(6) 0.092(5) 0.040(5) -0.059(5) 0.007(5)
C14 0.078(4) 0.117(5) 0.156(7) 0.066(5) 0.004(4) -0.036(4)
C15 0.157(7) 0.053(3) 0.095(5) 0.021(3) 0.017(4) 0.018(4)
C16 0.043(2) 0.059(3) 0.062(3) -0.001(2) 0.001(2) -0.019(2)
C17 0.063(3) 0.057(3) 0.097(4) -0.010(3) 0.002(3) -0.033(2)
C18 0.092(4) 0.037(2) 0.103(4) -0.020(3) 0.017(3) -0.018(3)
C19 0.050(3) 0.041(2) 0.084(3) -0.012(2) 0.013(2) -0.0043(19)
C20 0.037(2) 0.0327(18) 0.045(2) -0.0031(17) 0.0017(16) -0.0012(15)
C21 0.0267(16) 0.0289(16) 0.0370(19) -0.0006(15) 0.0016(14) -0.0005(13)
C22 0.036(2) 0.049(2) 0.0325(19) 0.0028(17) 0.0044(15) -0.0020(16)
C23 0.078(3) 0.058(3) 0.044(2) 0.012(2) 0.001(2) 0.015(2)
C24 0.072(3) 0.070(3) 0.044(2) -0.010(2) -0.001(2) -0.006(2)
C25 0.041(2) 0.039(2) 0.057(3) 0.0041(18) 0.0055(19) 0.0109(17)
C26 0.042(2) 0.082(3) 0.078(3) 0.016(3) 0.011(2) 0.020(2)
C27 0.065(3) 0.061(3) 0.076(3) 0.025(3) 0.011(3) 0.025(2)
C28 0.111(5) 0.085(4) 0.087(4) 0.006(3) 0.014(4) -0.056(4)
C29 0.046(3) 0.133(6) 0.150(6) -0.031(5) -0.035(4) -0.002(3)
C30 0.074(3) 0.060(3) 0.077(3) -0.021(3) 0.001(3) -0.023(3)

loop_
_atom_type_symbol
_atom_type_description
_atom_type_scat_dispersion_real
_atom_type_scat_dispersion_imag
_atom_type_scat_source
C C 0.0033 0.0016 'International Tables Vol C Tables 4.2.6.8 and 6.1.1.4'
H H 0.0000 0.0000 'International Tables Vol C Tables 4.2.6.8 and 6.1.1.4'
N N 0.0061 0.0033 'International Tables Vol C Tables 4.2.6.8 and 6.1.1.4'
Si Si 0.0817 0.0704 'International Tables Vol C Tables 4.2.6.8 and 6.1.1.4'
P P 0.1023 0.0942 'International Tables Vol C Tables 4.2.6.8 and 6.1.1.4'
Sn Sn -0.6537 1.4246 'International Tables Vol C Tables 4.2.6.8 and 6.1.1.4'

loop_
_geom_angle_atom_site_label_1
_geom_angle_atom_site_label_2
_geom_angle_atom_site_label_3
_geom_angle
C6 Sn1 C21 91.43(12)
C6 Sn1 N3 104.44(11)
C21 Sn1 N3 58.06(11)
C6 Sn1 N1 57.93(11)
C21 Sn1 N1 104.56(11)
N3 Sn1 N1 156.89(10)
C6 Sn1 Sn2 45.79(9)
C21 Sn1 Sn2 45.64(9)
N3 Sn1 Sn2 78.53(7)
N1 Sn1 Sn2 78.37(7)
C21 Sn2 C6 88.76(12)
C21 Sn2 N2 101.87(11)
C6 Sn2 N2 64.06(11)
C21 Sn2 N4 64.31(10)
C6 Sn2 N4 102.52(11)
N2 Sn2 N4 161.94(10)
C21 Sn2 Sn1 44.41(8)
C6 Sn2 Sn1 44.35(8)
N2 Sn2 Sn1 80.78(7)
N4 Sn2 Sn1 81.16(7)
N2 P1 C6 102.68(17)
N2 P1 C10 114.50(18)
C6 P1 C10 112.36(19)
N2 P1 C7 113.2(2)
C6 P1 C7 111.91(19)
C10 P1 C7 102.6(2)
N4 P2 C21 102.42(16)
N4 P2 C22 114.13(17)
C21 P2 C22 113.15(17)
N4 P2 C25 113.62(18)
C21 P2 C25 111.22(17)
C22 P2 C25 102.68(19)
N2 Si1 C14 113.8(2)
N2 Si1 C15 108.4(2)
C14 Si1 C15 108.7(3)
N2 Si1 C13 111.6(3)
C14 Si1 C13 109.4(3)
C15 Si1 C13 104.5(3)
N4 Si2 C30 107.83(19)
N4 Si2 C28 114.2(2)
C30 Si2 C28 108.9(3)
N4 Si2 C29 114.3(2)
C30 Si2 C29 105.3(3)
C28 Si2 C29 105.9(3)
C1 N1 C5 119.3(4)
C1 N1 Sn1 146.0(3)
C5 N1 Sn1 89.4(2)
P1 N2 Si1 145.7(2)
P1 N2 Sn2 91.80(13)
Si1 N2 Sn2 119.41(16)
C16 N3 C20 120.0(4)
C16 N3 Sn1 145.4(3)
C20 N3 Sn1 89.5(2)
P2 N4 Si2 143.7(2)
P2 N4 Sn2 91.42(13)
Si2 N4 Sn2 123.45(16)
N1 C1 C2 123.6(4)
C3 C2 C1 118.0(4)
C2 C3 C4 120.2(4)
C3 C4 C5 120.3(4)
N1 C5 C4 118.6(3)
N1 C5 C6 111.5(3)
C4 C5 C6 129.9(4)
C5 C6 P1 131.1(3)
C5 C6 Sn1 96.0(2)
P1 C6 Sn1 119.87(18)
C5 C6 Sn2 119.3(2)
P1 C6 Sn2 94.64(15)
Sn1 C6 Sn2 89.86(12)
C8 C7 C9 111.3(4)
C8 C7 P1 110.3(3)
C9 C7 P1 113.0(3)
C11 C10 C12 112.0(4)
C11 C10 P1 111.3(3)
C12 C10 P1 112.5(3)
N3 C16 C17 123.5(4)
C16 C17 C18 117.4(4)
C19 C18 C17 120.2(4)
C18 C19 C20 120.8(4)
N3 C20 C19 118.1(3)
N3 C20 C21 111.3(3)
C19 C20 C21 130.6(4)
C20 C21 P2 130.4(3)
C20 C21 Sn1 95.5(2)
P2 C21 Sn1 120.60(17)
C20 C21 Sn2 120.0(2)
P2 C21 Sn2 94.65(14)
Sn1 C21 Sn2 89.95(12)
C23 C22 C24 110.8(4)
C23 C22 P2 112.9(3)
C24 C22 P2 111.6(3)
C26 C25 C27 110.6(4)
C26 C25 P2 112.9(3)
C27 C25 P2 110.8(3)

loop_
_geom_bond_atom_site_label_1
_geom_bond_atom_site_label_2
_geom_bond_distance
Sn1 C6 2.293(3)
Sn1 C21 2.296(3)
Sn1 N3 2.491(3)
Sn1 N1 2.497(3)
Sn1 Sn2 3.2811(4)
Sn2 C21 2.346(3)
Sn2 C6 2.352(4)
Sn2 N2 2.550(3)
Sn2 N4 2.556(3)
P1 N2 1.583(3)
P1 C6 1.751(4)
P1 C10 1.837(4)
P1 C7 1.847(4)
P2 N4 1.592(3)
P2 C21 1.760(3)
P2 C22 1.834(4)
P2 C25 1.842(4)
Si1 N2 1.694(3)
Si1 C14 1.848(5)
Si1 C15 1.860(6)
Si1 C13 1.862(6)
Si2 N4 1.689(3)
Si2 C30 1.863(5)
Si2 C28 1.868(6)
Si2 C29 1.873(6)
N1 C1 1.337(5)
N1 C5 1.368(5)
N3 C16 1.332(5)
N3 C20 1.369(5)
C1 C2 1.378(7)
C2 C3 1.362(7)
C3 C4 1.371(6)
C4 C5 1.413(5)
C5 C6 1.446(5)
C7 C8 1.527(6)
C7 C9 1.539(7)
C10 C11 1.511(7)
C10 C12 1.516(6)
C16 C17 1.371(7)
C17 C18 1.380(7)
C18 C19 1.362(6)
C19 C20 1.402(5)
C20 C21 1.450(5)
C22 C23 1.514(5)
C22 C24 1.523(6)
C25 C26 1.525(6)
C25 C27 1.532(6)
